data_2016531
loop_
_publ_author_name
'Liu, Jin-Liang'
'Yan, Cui-Wei'
'Li, Yan-Tuan'
'Wu, Zhi-Yong'
'Zhang, Wan-Ju'

_publ_section_title
Diacetonitrile-1\k<i>N</i>,3\k<i>N</i>-bis{\m-<i>trans</i>-<i>N</i>-[3-(dimethylamino)propyl]-<i>N</i>'-(2-hydroxyethyl)oxamidato(2--)}-1:2\k^5^<i>N</i>,<i>N</i>',<i>O</i>:<i>O</i>',<i>N</i>'';2:3\k^5^O',<i>N</i>'':<i>N</i>,<i>N</i>',<i>O</i>-dithiocyanato-1\k<i>N</i>,3\k<i>N</i>-tricopper(II)
_journal_coeditor_code AV3136
_journal_issue 4
_journal_name_full 'Acta Crystallographica Section C'
_journal_page_first m149
_journal_page_last m152
_journal_paper_doi 10.1107/S0108270108003296
_journal_volume 64
_journal_year 2008
_chemical_formula_iupac '[Cu3 (C9 H17 N3 O3)2 (N C S)2 (C2 H3 N)2]'
_chemical_formula_moiety 'C24 H40 Cu3 N10 O6 S2'
_chemical_formula_sum 'C24 H40 Cu3 N10 O6 S2'
_chemical_formula_weight 819.45
_chemical_name_systematic
;
Diacetonitrile-1\kN,3\kN-bis{\m-trans-N-[3-(dimethylamino)propyl]-N'-
(2-hydroxyethyl)oxamidato(2-)}-1:2\k^5^N,N',O:O',N'';2:3\k^5^O',N'':N,N',O-
dithiocyanato-1\kN,3\kN-tricopper(II)
;
_space_group_IT_number 2
_symmetry_cell_setting triclinic
_symmetry_space_group_name_Hall '-P 1'
_symmetry_space_group_name_H-M 'P -1'
_atom_sites_solution_hydrogens geom
_atom_sites_solution_primary direct
_atom_sites_solution_secondary difmap
_cell_angle_alpha 91.999(10)
_cell_angle_beta 97.831(10)
_cell_angle_gamma 96.185(10)
_cell_formula_units_Z 1
_cell_length_a 6.040(5)
_cell_length_b 8.262(6)
_cell_length_c 17.256(13)
_cell_measurement_reflns_used 1007
_cell_measurement_temperature 298(2)
_cell_measurement_theta_max 25.23
_cell_measurement_theta_min 2.39
_cell_volume 847.0(11)
_computing_cell_refinement 'SAINT (Bruker, 2002)'
_computing_data_collection 'SMART (Bruker, 2002)'
_computing_data_reduction 'SAINT (Bruker, 2002)'
_computing_molecular_graphics 'XP (Siemens, 1994)'
_computing_publication_material 'WinGX (Farrugia, 1999)'
_computing_structure_refinement 'SHELXL97 (Sheldrick, 2008)'
_computing_structure_solution 'SHELXL97 (Sheldrick, 2008)'
_diffrn_ambient_temperature 298(2)
_diffrn_measured_fraction_theta_full 0.975
_diffrn_measured_fraction_theta_max 0.975
_diffrn_measurement_device_type 'Bruker APEX area-detector'
_diffrn_measurement_method '\f and \w'
_diffrn_radiation_monochromator graphite
_diffrn_radiation_source 'fine-focus sealed tube'
_diffrn_radiation_type MoK\a
_diffrn_radiation_wavelength 0.71073
_diffrn_reflns_av_R_equivalents 0.0478
_diffrn_reflns_av_sigmaI/netI 0.1042
_diffrn_reflns_limit_h_max 7
_diffrn_reflns_limit_h_min -6
_diffrn_reflns_limit_k_max 9
_diffrn_reflns_limit_k_min -9
_diffrn_reflns_limit_l_max 20
_diffrn_reflns_limit_l_min -18
_diffrn_reflns_number 4458
_diffrn_reflns_theta_full 25.23
_diffrn_reflns_theta_max 25.23
_diffrn_reflns_theta_min 2.39
_diffrn_standards_decay_% 0
_diffrn_standards_interval_time 0
_diffrn_standards_number 0
_exptl_absorpt_coefficient_mu 2.042
_exptl_absorpt_correction_T_max 0.8537
_exptl_absorpt_correction_T_min 0.6977
_exptl_absorpt_correction_type multi-scan
_exptl_absorpt_process_details '(SADABS; Sheldrick, 2003)'
_exptl_crystal_colour green
_exptl_crystal_density_diffrn 1.606
_exptl_crystal_density_method 'not measured'
_exptl_crystal_description prism
_exptl_crystal_F_000 421
_exptl_crystal_size_max 0.19
_exptl_crystal_size_mid 0.12
_exptl_crystal_size_min 0.08
_refine_diff_density_max 0.628
_refine_diff_density_min -0.494
_refine_ls_extinction_method none
_refine_ls_goodness_of_fit_ref 0.997
_refine_ls_hydrogen_treatment constr
_refine_ls_matrix_type full
_refine_ls_number_parameters 247
_refine_ls_number_reflns 2987
_refine_ls_number_restraints 19
_refine_ls_restrained_S_all 0.997
_refine_ls_R_factor_all 0.1180
_refine_ls_R_factor_gt 0.0625
_refine_ls_shift/su_max 0.000
_refine_ls_shift/su_mean 0.000
_refine_ls_structure_factor_coef Fsqd
_refine_ls_weighting_details 'calc w = 1/[\s^2^(Fo^2^)+(0.0826P)^2^] where P=(Fo^2^+2Fc^2^)/3'
_refine_ls_weighting_scheme calc
_refine_ls_wR_factor_gt 0.1574
_refine_ls_wR_factor_ref 0.1751
_reflns_number_gt 1649
_reflns_number_total 2987
_reflns_threshold_expression I>2\s(I)
_cod_data_source_file av3136.cif
_cod_data_source_block I
_cod_original_cell_volume 847.1(11)
_cod_original_sg_symbol_H-M P-1
_cod_database_code 2016531
_cod_database_fobs_code 2016531

loop_
_symmetry_equiv_pos_as_xyz
'x, y, z'
'-x, -y, -z'

loop_
_atom_site_type_symbol
_atom_site_label
_atom_site_fract_x
_atom_site_fract_y
_atom_site_fract_z
_atom_site_U_iso_or_equiv
_atom_site_adp_type
_atom_site_calc_flag
_atom_site_refinement_flags
_atom_site_occupancy
_atom_site_disorder_assembly
_atom_site_disorder_group
Cu Cu1 0.0000 0.0000 0.0000 0.0445(4) Uani d S 1 . .
Cu Cu2 0.26972(16) 0.31187(12) 0.27230(6) 0.0438(4) Uani d . 1 A .
S S1 0.0488(5) 0.7658(3) 0.40289(15) 0.0693(8) Uani d . 1 . .
O O1 -0.5675(10) 0.1578(7) -0.0271(4) 0.0637(17) Uani d . 1 . .
H H1 -0.4716 0.1249 -0.0540 0.080 Uiso d R 1 . .
O O2 0.0379(9) 0.3276(6) 0.1780(3) 0.0516(15) Uani d . 1 . .
O O3 0.1903(9) -0.0347(6) 0.0983(3) 0.0455(14) Uani d . 1 . .
N N1 -0.0662(10) 0.1953(7) 0.0556(4) 0.0392(15) Uani d . 1 . .
N N2 0.3151(10) 0.1090(8) 0.2160(4) 0.0406(16) Uani d . 1 A .
N N3 0.4609(10) 0.2646(7) 0.3749(4) 0.0506(18) Uani d D 1 . .
N N4 0.1577(12) 0.4950(9) 0.3228(4) 0.0522(18) Uani d . 1 . .
N N5 0.5423(14) 0.4881(10) 0.2179(5) 0.071(2) Uani d . 1 . .
C C1 -0.4541(14) 0.2754(10) 0.0318(5) 0.053(2) Uani d . 1 . .
H H1A -0.4672 0.2327 0.0829 0.064 Uiso calc R 1 . .
H H1B -0.5293 0.3734 0.0283 0.064 Uiso calc R 1 . .
C C2 -0.2050(13) 0.3211(9) 0.0260(5) 0.046(2) Uani d . 1 . .
H H2A -0.1873 0.3376 -0.0283 0.055 Uiso calc R 1 . .
H H2B -0.1528 0.4231 0.0557 0.055 Uiso calc R 1 . .
C C3 0.0407(13) 0.2147(9) 0.1270(5) 0.0389(18) Uani d . 1 . .
C C4 0.1922(13) 0.0833(9) 0.1496(5) 0.0388(19) Uani d . 1 . .
C C5 0.4874(16) -0.0004(11) 0.2370(5) 0.065(3) Uani d D 1 . .
H H5A 0.6241 0.0397 0.2168 0.078 Uiso calc PR 0.454(18) A 1
H H5B 0.4358 -0.1080 0.2127 0.078 Uiso calc PR 0.454(18) A 1
H H5C 0.4183 -0.1010 0.2551 0.078 Uiso d PR 0.546(18) A 2
H H5D 0.5553 -0.0271 0.1911 0.078 Uiso d PR 0.546(18) A 2
C C6A 0.539(4) -0.013(2) 0.3246(7) 0.058(7) Uani d PD 0.454(18) A 1
H H6A 0.4014 -0.0491 0.3456 0.070 Uiso calc PR 0.454(18) A 1
H H6B 0.6437 -0.0927 0.3363 0.070 Uiso calc PR 0.454(18) A 1
C C6B 0.669(2) 0.080(2) 0.3005(7) 0.056(6) Uani d PD 0.546(18) A 2
H H6C 0.7901 0.0122 0.3099 0.067 Uiso calc PR 0.546(18) A 2
H H6D 0.7302 0.1848 0.2841 0.067 Uiso calc PR 0.546(18) A 2
C C7A 0.638(3) 0.1507(19) 0.3619(18) 0.059(9) Uani d PD 0.454(18) A 1
H H7A 0.7398 0.2024 0.3289 0.070 Uiso calc PR 0.454(18) A 1
H H7B 0.7256 0.1348 0.4120 0.070 Uiso calc PR 0.454(18) A 1
C C7B 0.566(4) 0.1034(19) 0.3741(12) 0.056(7) Uani d PD 0.546(18) A 2
H H7C 0.6813 0.1037 0.4193 0.067 Uiso calc PR 0.546(18) A 2
H H7D 0.4516 0.0133 0.3777 0.067 Uiso calc PR 0.546(18) A 2
C C8A 0.338(6) 0.201(4) 0.439(2) 0.044(7) Uani d PD 0.454(18) A 1
H H8A 0.2653 0.2871 0.4604 0.066 Uiso calc PR 0.454(18) A 1
H H8B 0.4422 0.1635 0.4795 0.066 Uiso calc PR 0.454(18) A 1
H H8C 0.2267 0.1130 0.4184 0.066 Uiso calc PR 0.454(18) A 1
C C8B 0.301(5) 0.251(3) 0.4347(17) 0.045(6) Uani d PD 0.546(18) A 2
H H8D 0.3822 0.2340 0.4850 0.067 Uiso calc PR 0.546(18) A 2
H H8E 0.1869 0.1615 0.4197 0.067 Uiso calc PR 0.546(18) A 2
H H8F 0.2319 0.3504 0.4377 0.067 Uiso calc PR 0.546(18) A 2
C C9A 0.585(3) 0.425(2) 0.406(2) 0.039(7) Uani d PD 0.454(18) A 1
H H9A 0.6854 0.4097 0.4530 0.059 Uiso calc PR 0.454(18) A 1
H H9B 0.4796 0.4981 0.4185 0.059 Uiso calc PR 0.454(18) A 1
H H9C 0.6703 0.4716 0.3678 0.059 Uiso calc PR 0.454(18) A 1
C C9B 0.648(3) 0.398(2) 0.400(2) 0.049(7) Uani d PD 0.546(18) A 2
H H9D 0.7329 0.3710 0.4483 0.073 Uiso calc PR 0.546(18) A 2
H H9E 0.5854 0.4983 0.4084 0.073 Uiso calc PR 0.546(18) A 2
H H9F 0.7439 0.4099 0.3605 0.073 Uiso calc PR 0.546(18) A 2
C C10 0.1182(14) 0.6088(10) 0.3561(5) 0.047(2) Uani d . 1 A .
C C11 0.6791(16) 0.5777(11) 0.1996(5) 0.053(2) Uani d . 1 A .
C C12 0.8580(16) 0.6906(10) 0.1797(6) 0.063(2) Uani d . 1 . .
H H12A 0.9814 0.6326 0.1696 0.094 Uiso calc R 1 A .
H H12B 0.9073 0.7695 0.2224 0.094 Uiso calc R 1 . .
H H12C 0.8050 0.7452 0.1337 0.094 Uiso calc R 1 . .

loop_
_atom_site_aniso_label
_atom_site_aniso_U_11
_atom_site_aniso_U_22
_atom_site_aniso_U_33
_atom_site_aniso_U_12
_atom_site_aniso_U_13
_atom_site_aniso_U_23
Cu1 0.0654(10) 0.0367(8) 0.0301(9) 0.0107(7) 0.0001(7) -0.0075(6)
Cu2 0.0410(6) 0.0498(6) 0.0389(7) 0.0093(4) 0.0004(5) -0.0146(5)
S1 0.0906(19) 0.0505(14) 0.0660(18) 0.0188(13) 0.0055(15) -0.0176(12)
O1 0.061(4) 0.071(4) 0.056(4) 0.005(3) 0.002(3) -0.012(3)
O2 0.052(4) 0.057(3) 0.045(4) 0.022(3) -0.004(3) -0.022(3)
O3 0.058(4) 0.042(3) 0.036(3) 0.012(3) 0.004(3) -0.008(3)
N1 0.045(4) 0.042(4) 0.031(4) 0.011(3) 0.002(3) 0.000(3)
N2 0.039(4) 0.052(4) 0.028(4) 0.010(3) -0.007(3) -0.007(3)
N3 0.052(4) 0.054(4) 0.045(5) 0.009(4) 0.005(4) -0.011(3)
N4 0.056(5) 0.060(5) 0.038(5) 0.008(4) 0.002(4) -0.016(4)
N5 0.073(6) 0.069(5) 0.070(6) -0.003(5) 0.020(5) -0.005(4)
C1 0.059(6) 0.057(5) 0.046(6) 0.017(4) 0.011(4) -0.005(4)
C2 0.049(5) 0.040(4) 0.046(6) 0.002(4) 0.003(4) -0.006(4)
C3 0.035(4) 0.046(5) 0.036(5) 0.004(4) 0.006(4) 0.001(4)
C4 0.037(5) 0.037(4) 0.043(5) 0.003(4) 0.013(4) -0.006(4)
C5 0.089(7) 0.066(6) 0.039(6) 0.036(6) -0.009(5) -0.018(5)
C6A 0.065(15) 0.063(14) 0.051(15) 0.034(12) 0.004(11) 0.009(11)
C6B 0.067(12) 0.078(13) 0.022(10) 0.028(10) -0.011(8) -0.006(9)
C7A 0.050(15) 0.066(17) 0.05(2) 0.009(14) -0.011(13) -0.010(14)
C7B 0.069(16) 0.047(11) 0.047(13) 0.012(11) -0.014(11) 0.002(11)
C8A 0.056(15) 0.019(16) 0.060(18) 0.015(11) 0.012(13) 0.009(11)
C8B 0.068(16) 0.029(15) 0.037(11) 0.008(10) 0.001(10) 0.017(11)
C9A 0.008(10) 0.064(14) 0.044(13) 0.003(10) 0.007(12) -0.027(12)
C9B 0.027(11) 0.071(13) 0.052(13) 0.016(10) 0.013(12) -0.011(10)
C10 0.051(5) 0.050(5) 0.035(5) 0.004(4) -0.009(4) -0.012(4)
C11 0.060(6) 0.057(5) 0.046(6) 0.017(5) 0.008(5) 0.006(4)
C12 0.073(6) 0.050(5) 0.064(7) 0.002(5) 0.008(5) 0.005(5)

loop_
_atom_type_symbol
_atom_type_description
_atom_type_scat_dispersion_real
_atom_type_scat_dispersion_imag
_atom_type_scat_source
C C 0.0033 0.0016 'International Tables Vol C Tables 4.2.6.8 and 6.1.1.4'
H H 0.0000 0.0000 'International Tables Vol C Tables 4.2.6.8 and 6.1.1.4'
N N 0.0061 0.0033 'International Tables Vol C Tables 4.2.6.8 and 6.1.1.4'
O O 0.0106 0.0060 'International Tables Vol C Tables 4.2.6.8 and 6.1.1.4'
Cu Cu 0.3201 1.2651 'International Tables Vol C Tables 4.2.6.8 and 6.1.1.4'
S S 0.1246 0.1234 'International Tables Vol C Tables 4.2.6.8 and 6.1.1.4'

loop_
_geom_angle_atom_site_label_1
_geom_angle_atom_site_label_2
_geom_angle_atom_site_label_3
_geom_angle_site_symmetry_1
_geom_angle_site_symmetry_3
_geom_angle
_geom_angle_publ_flag
O3 Cu1 O3 . 2 180 y
N1 Cu1 N1 2 . 180 y
N1 Cu1 O3 2 . 95.2(2) y
N1 Cu1 O3 . . 84.8(2) y
N1 Cu1 O3 2 2 84.8(2) ?
N1 Cu1 O3 . 2 95.2(2) ?
O2 Cu2 N3 . . 169.2(2) y
O2 Cu2 N5 . . 91.4(3) y
N2 Cu2 N3 . . 95.0(3) y
N2 Cu2 N5 . . 97.0(3) y
N2 Cu2 O2 . . 82.7(2) y
N3 Cu2 N5 . . 99.3(3) y
N4 Cu2 N2 . . 167.9(3) y
N4 Cu2 N3 . . 91.5(3) y
N4 Cu2 N5 . . 92.1(3) y
N4 Cu2 O2 . . 89.1(2) y
N4 Cu2 N3 . . 91.5(3) y
C1 O1 H1 . . 108.8 ?
C3 O2 Cu2 . . 111.5(5) ?
C4 O3 Cu1 . . 111.4(5) ?
C2 N1 Cu1 . . 128.6(5) y
C3 N1 C2 . . 118.6(6) y
C3 N1 Cu1 . . 112.7(5) y
C4 N2 C5 . . 118.0(6) y
C4 N2 Cu2 . . 113.6(5) y
C5 N2 Cu2 . . 127.9(5) y
C7A N3 Cu2 . . 112.5(12) ?
C7B N3 Cu2 . . 115.4(9) ?
C8A N3 C7A . . 108.3(8) ?
C8A N3 C7B . . 87.7(12) ?
C8A N3 C9A . . 106(2) ?
C8A N3 C9B . . 115(2) ?
C8A N3 Cu2 . . 117.0(18) ?
C8B N3 C7A . . 127.2(13) ?
C8B N3 C7B . . 106.5(7) ?
C8B N3 Cu2 . . 105.4(14) ?
C9A N3 C7A . . 107.1(8) ?
C9A N3 C7B . . 124.4(15) ?
C9A N3 C8B . . 96.1(19) ?
C9A N3 Cu2 . . 105.7(17) ?
C9B N3 C7A . . 88.7(12) ?
C9B N3 C7B . . 107.3(8) ?
C9B N3 C8B . . 109.9(19) ?
C9B N3 Cu2 . . 112.1(15) ?
C10 N4 Cu2 . . 171.7(7) ?
C11 N5 Cu2 . . 173.1(8) ?
O1 C1 C2 . . 114.3(6) ?
O1 C1 H1A . . 108.7 ?
O1 C1 H1B . . 108.7 ?
C2 C1 H1A . . 108.7 ?
C2 C1 H1B . . 108.7 ?
H1A C1 H1B . . 107.6 ?
N1 C2 C1 . . 112.2(7) ?
N1 C2 H2A . . 109.2 ?
N1 C2 H2B . . 109.2 ?
C1 C2 H2A . . 109.2 ?
C1 C2 H2B . . 109.2 ?
H2A C2 H2B . . 107.9 ?
O2 C3 N1 . . 129.0(7) ?
O2 C3 C4 . . 116.8(7) ?
N1 C3 C4 . . 114.2(6) ?
O3 C4 C3 . . 116.9(7) ?
N2 C4 O3 . . 128.0(7) ?
N2 C4 C3 . . 115.0(6) ?
N2 C5 C6A . . 111.8(9) ?
N2 C5 C6B . . 110.6(8) ?
N2 C5 H5A . . 109.2 ?
N2 C5 H5B . . 109.2 ?
N2 C5 H5C . . 109.7 ?
N2 C5 H5D . . 109.4 ?
C6A C5 C6B . . 45.4(9) ?
C6A C5 H5A . . 109.2 ?
C6A C5 H5B . . 109.2 ?
C6A C5 H5C . . 67.0 ?
C6A C5 H5D . . 137.4 ?
C6B C5 H5A . . 67.3 ?
C6B C5 H5B . . 139.0 ?
C6B C5 H5C . . 109.8 ?
C6B C5 H5D . . 109.2 ?
H5A C5 H5B . . 107.9 ?
H5A C5 H5C . . 138.9 ?
H5A C5 H5D . . 45.3 ?
H5B C5 H5C . . 45.8 ?
H5B C5 H5D . . 65.2 ?
H5C C5 H5D . . 108.1 ?
C5 C6A H6A . . 109.8 ?
C5 C6A H6B . . 109.8 ?
C7A C6A C5 . . 109.5(18) ?
C7A C6A H6A . . 109.8 ?
C7A C6A H6B . . 109.8 ?
C7A C6A H5C . . 146.2 ?
H5C C6A H6A . . 82.1 ?
H5C C6A H6B . . 95.2 ?
H6A C6A H6B . . 108.2 ?
N3 C7A H7A . . 108.9 ?
N3 C7A H7B . . 108.9 ?
C6A C7A N3 . . 113.3(13) ?
C6A C7A H7A . . 108.9 ?
C6A C7A H7B . . 108.9 ?
H7A C7A H7B . . 107.7 ?
N3 C8A H8A . . 109.5 ?
N3 C8A H8B . . 109.5 ?
N3 C8A H8C . . 109.5 ?
N3 C9A H9A . . 109.5 ?
N3 C9A H9B . . 109.5 ?
N3 C9A H9C . . 109.5 ?
C5 C6B H6C . . 110.0 ?
C5 C6B H6D . . 110.0 ?
C6B C7B N3 . . 110.8(12) ?
C6B C7B H7C . . 109.5 ?
C6B C7B H7D . . 109.5 ?
C7B C6B C5 . . 108.6(15) ?
C7B C6B H6C . . 110.0 ?
C7B C6B H6D . . 110.0 ?
H6C C6B H6D . . 108.3 ?
N3 C7B H7C . . 109.5 ?
N3 C7B H7D . . 109.5 ?
H7C C7B H7D . . 108.1 ?
N3 C8B H8D . . 109.5 ?
N3 C8B H8E . . 109.5 ?
N3 C8B H8F . . 109.5 ?
H8D C8B H8E . . 109.5 ?
H8D C8B H8F . . 109.5 ?
H8E C8B H8F . . 109.5 ?
N3 C9B H9D . . 109.5 ?
N3 C9B H9E . . 109.5 ?
N3 C9B H9F . . 109.5 ?
H9D C9B H9E . . 109.5 ?
H9D C9B H9F . . 109.5 ?
H9E C9B H9F . . 109.5 ?
N4 C10 S1 . . 177.0(8) ?
N5 C11 C12 . . 177.5(10) ?
C11 C12 H12A . . 109.5 ?
C11 C12 H12B . . 109.5 ?
C11 C12 H12C . . 109.5 ?
H12A C12 H12B . . 109.5 ?
H12A C12 H12C . . 109.5 ?
H12B C12 H12C . . 109.5 ?

loop_
_geom_bond_atom_site_label_1
_geom_bond_atom_site_label_2
_geom_bond_site_symmetry_2
_geom_bond_distance
_geom_bond_publ_flag
Cu1 N1 . 1.954(6) y
Cu1 N1 2 1.954(6) ?
Cu1 O3 . 1.964(5) y
Cu1 O3 2 1.964(5) ?
Cu2 N2 . 1.972(6) y
Cu2 N3 . 2.052(7) y
Cu2 N4 . 1.948(7) y
Cu2 N5 . 2.390(9) y
Cu2 O2 . 2.015(6) y
S1 C10 . 1.626(8) ?
O1 C1 . 1.430(9) ?
O1 H1 . 0.8499 ?
O2 C3 . 1.262(9) ?
O3 C4 . 1.291(8) ?
N1 C3 . 1.307(9) ?
N1 C2 . 1.467(9) ?
N2 C4 . 1.275(9) ?
N2 C5 . 1.467(10) ?
N3 C7A . 1.533(14) ?
N3 C7B . 1.537(13) ?
N3 C8A . 1.494(10) ?
N3 C8B . 1.506(9) ?
N3 C9A . 1.500(10) ?
N3 C9B . 1.496(10) ?
N4 C10 . 1.148(9) ?
N5 C11 . 1.134(11) ?
C1 C2 . 1.529(11) ?
C1 H1A . 0.9700 ?
C1 H1B . 0.9700 ?
C2 H2A . 0.9700 ?
C2 H2B . 0.9700 ?
C3 C4 . 1.522(10) ?
C5 C6A . 1.511(11) ?
C5 C6B . 1.520(11) ?
C5 H5A . 0.9700 ?
C5 H5B . 0.9700 ?
C5 H5C . 0.9700 ?
C5 H5D . 0.9700 ?
C6A C7A . 1.506(11) ?
C6A H6A . 0.9700 ?
C6A H6B . 0.9700 ?
C7A H7A . 0.9700 ?
C7A H7B . 0.9700 ?
C8A H8A . 0.9600 ?
C8A H8B . 0.9600 ?
C8A H8C . 0.9600 ?
C9A H9A . 0.9600 ?
C9A H9B . 0.9600 ?
C9A H9C . 0.9600 ?
C6B C7B . 1.502(11) ?
C6B H6C . 0.9700 ?
C6B H6D . 0.9700 ?
C7B H7C . 0.9700 ?
C7B H7D . 0.9700 ?
C8B H8D . 0.9600 ?
C8B H8E . 0.9600 ?
C8B H8F . 0.9600 ?
C9B H9D . 0.9600 ?
C9B H9E . 0.9600 ?
C9B H9F . 0.9600 ?
C11 C12 . 1.436(13) ?
C12 H12A . 0.9600 ?
C12 H12B . 0.9600 ?
C12 H12C . 0.9600 ?

loop_
_geom_hbond_atom_site_label_D
_geom_hbond_atom_site_label_H
_geom_hbond_atom_site_label_A
_geom_hbond_site_symmetry_A
_geom_hbond_distance_DH
_geom_hbond_distance_HA
_geom_hbond_distance_DA
_geom_hbond_angle_DHA
O1 H1 O3 2 0.85 2.15 2.985(8) 168
C12 H12C O1 2_565 0.96 2.39 3.320(11) 163

loop_
_geom_torsion_atom_site_label_1
_geom_torsion_atom_site_label_2
_geom_torsion_atom_site_label_3
_geom_torsion_atom_site_label_4
_geom_torsion_site_symmetry_1
_geom_torsion
N2 Cu2 O2 C3 . -4.9(5)
N3 Cu2 O2 C3 . -82.7(13)
N4 Cu2 O2 C3 . -175.9(5)
N5 Cu2 O2 C3 . 92.0(5)
N1 Cu1 O3 C4 2 177.2(5)
N1 Cu1 O3 C4 . -2.8(5)
O3 Cu1 N1 C3 . 1.1(5)
O3 Cu1 N1 C3 2 -178.9(5)
O3 Cu1 N1 C2 . 177.3(6)
O3 Cu1 N1 C2 2 -2.7(6)
N4 Cu2 N2 C4 . 49.5(16)
O2 Cu2 N2 C4 . 1.8(5)
N3 Cu2 N2 C4 . 171.2(5)
N5 Cu2 N2 C4 . -88.7(6)
N4 Cu2 N2 C5 . -138.5(13)
O2 Cu2 N2 C5 . 173.8(7)
N3 Cu2 N2 C5 . -16.8(7)
N5 Cu2 N2 C5 . 83.3(7)
N4 Cu2 N3 C8A . 68.7(15)
N2 Cu2 N3 C8A . -101.0(15)
O2 Cu2 N3 C8A . -24(2)
N5 Cu2 N3 C8A . 161.0(15)
N4 Cu2 N3 C9B . -66.9(10)
N2 Cu2 N3 C9B . 123.4(10)
O2 Cu2 N3 C9B . -159.8(13)
N5 Cu2 N3 C9B . 25.5(10)
N4 Cu2 N3 C9A . -48.5(11)
N2 Cu2 N3 C9A . 141.8(11)
O2 Cu2 N3 C9A . -141.4(14)
N5 Cu2 N3 C9A . 43.8(11)
N4 Cu2 N3 C8B . 52.6(12)
N2 Cu2 N3 C8B . -117.1(12)
O2 Cu2 N3 C8B . -40.3(18)
N5 Cu2 N3 C8B . 145.0(12)
N4 Cu2 N3 C7A . -165.0(8)
N2 Cu2 N3 C7A . 25.3(8)
O2 Cu2 N3 C7A . 102.0(14)
N5 Cu2 N3 C7A . -72.7(8)
N4 Cu2 N3 C7B . 169.8(8)
N2 Cu2 N3 C7B . 0.1(8)
O2 Cu2 N3 C7B . 76.9(15)
N5 Cu2 N3 C7B . -97.8(8)
C3 N1 C2 C1 . -98.3(8)
Cu1 N1 C2 C1 . 85.7(8)
O1 C1 C2 N1 . -77.0(9)
Cu2 O2 C3 N1 . -171.8(6)
Cu2 O2 C3 C4 . 6.7(8)
C2 N1 C3 O2 . 2.6(12)
Cu1 N1 C3 O2 . 179.2(7)
C2 N1 C3 C4 . -175.9(6)
Cu1 N1 C3 C4 . 0.7(8)
C5 N2 C4 O3 . 4.2(12)
Cu2 N2 C4 O3 . 177.0(6)
C5 N2 C4 C3 . -171.7(7)
Cu2 N2 C4 C3 . 1.1(8)
Cu1 O3 C4 N2 . -171.9(7)
Cu1 O3 C4 C3 . 3.9(8)
O2 C3 C4 N2 . -5.6(10)
N1 C3 C4 N2 . 173.2(6)
O2 C3 C4 O3 . 178.1(6)
N1 C3 C4 O3 . -3.2(10)
C4 N2 C5 C6A . -152.1(10)
Cu2 N2 C5 C6A . 36.2(13)
C4 N2 C5 C6B . 159.0(9)
Cu2 N2 C5 C6B . -12.7(12)
N2 C5 C6A C7A . -63.9(16)
C6B C5 C6A C7A . 33.9(11)
C5 C6A C7A N3 . 82(2)
C8A N3 C7A C6A . 71(3)
C9B N3 C7A C6A . -173(2)
C9A N3 C7A C6A . -176(3)
C8B N3 C7A C6A . 72(3)
C7B N3 C7A C6A . 42(3)
Cu2 N3 C7A C6A . -60(2)
N2 C5 C6B C7B . 65.9(14)
C6A C5 C6B C7B . -34.9(11)
C5 C6B C7B N3 . -86.4(18)
C8A N3 C7B C6B . 164(2)
C9B N3 C7B C6B . -80.6(19)
C9A N3 C7B C6B . -88(3)
C8B N3 C7B C6B . 162(2)
C7A N3 C7B C6B . -43(3)
Cu2 N3 C7B C6B . 45.2(18)
